data_4037280
loop_
_publ_author_name
'Brassard, Christopher J.'
'Zhang, Xiaoguang'
'Brewer, Christopher R.'
'Liu, Peiye'
'Clark, Ronald J.'
'Zhu, Lei'

_publ_section_title
;
 Cu(II)-Catalyzed Oxidative Formation of 5,5'-Bistriazoles.
;
_journal_issue 24
_journal_name_full 'The Journal of organic chemistry'
_journal_page_first 12091
_journal_page_last 12105
_journal_paper_doi 10.1021/acs.joc.6b01907
_journal_volume 81
_journal_year 2016
_chemical_formula_moiety 'C30 H24 N6 O2, C2 H3 N'
_chemical_formula_sum 'C32 H27 N7 O2'
_chemical_formula_weight 541.60
_space_group_crystal_system triclinic
_space_group_IT_number 2
_space_group_name_Hall '-P 1'
_space_group_name_H-M_alt 'P -1'
_atom_sites_solution_hydrogens geom
_audit_creation_method SHELXL-2014
_cell_angle_alpha 63.293(4)
_cell_angle_beta 83.120(4)
_cell_angle_gamma 76.074(4)
_cell_formula_units_Z 2
_cell_length_a 10.074(4)
_cell_length_b 12.014(4)
_cell_length_c 13.149(5)
_cell_measurement_reflns_used 9898
_cell_measurement_temperature 103(2)
_cell_measurement_theta_max 28.41
_cell_measurement_theta_min 2.53
_cell_volume 1379.7(9)
_computing_cell_refinement 'Bruker SAINT'
_computing_data_collection 'Bruker APEX2'
_computing_data_reduction 'Bruker SAINT'
_computing_molecular_graphics 'Bruker SHELXTL'
_computing_publication_material 'Bruker SHELXTL'
_computing_structure_refinement 'SHELXL-2014 (Sheldrick, 2014)'
_computing_structure_solution 'SHELXS-97 (Sheldrick 2008)'
_diffrn_ambient_temperature 103(2)
_diffrn_measured_fraction_theta_full 0.999
_diffrn_measured_fraction_theta_max 0.976
_diffrn_measurement_device_type 'Bruker APEX-II CCD'
_diffrn_measurement_method '\f and \w scans'
_diffrn_radiation_type MoK\a
_diffrn_radiation_wavelength 0.71073
_diffrn_reflns_av_R_equivalents 0.0172
_diffrn_reflns_av_unetI/netI 0.0181
_diffrn_reflns_Laue_measured_fraction_full 0.999
_diffrn_reflns_Laue_measured_fraction_max 0.976
_diffrn_reflns_limit_h_max 13
_diffrn_reflns_limit_h_min -13
_diffrn_reflns_limit_k_max 16
_diffrn_reflns_limit_k_min -15
_diffrn_reflns_limit_l_max 17
_diffrn_reflns_limit_l_min -17
_diffrn_reflns_number 17025
_diffrn_reflns_point_group_measured_fraction_full 0.999
_diffrn_reflns_point_group_measured_fraction_max 0.976
_diffrn_reflns_theta_full 25.242
_diffrn_reflns_theta_max 28.431
_diffrn_reflns_theta_min 1.734
_exptl_absorpt_coefficient_mu 0.085
_exptl_absorpt_correction_T_max 0.7457
_exptl_absorpt_correction_T_min 0.7179
_exptl_absorpt_correction_type empirical
_exptl_absorpt_process_details SADABS
_exptl_crystal_colour colourless
_exptl_crystal_density_diffrn 1.304
_exptl_crystal_description rectangular
_exptl_crystal_F_000 568
_exptl_crystal_size_max 0.182
_exptl_crystal_size_mid 0.167
_exptl_crystal_size_min 0.113
_refine_diff_density_max 0.352
_refine_diff_density_min -0.295
_refine_diff_density_rms 0.064
_refine_ls_extinction_coef 0.0209(15)
_refine_ls_extinction_expression Fc^*^=kFc[1+0.001xFc^2^\l^3^/sin(2\q)]^-1/4^
_refine_ls_extinction_method SHELXL
_refine_ls_goodness_of_fit_ref 1.026
_refine_ls_hydrogen_treatment constr
_refine_ls_matrix_type full
_refine_ls_number_parameters 374
_refine_ls_number_reflns 6790
_refine_ls_number_restraints 0
_refine_ls_restrained_S_all 1.026
_refine_ls_R_factor_all 0.0417
_refine_ls_R_factor_gt 0.0386
_refine_ls_shift/su_max 0.000
_refine_ls_shift/su_mean 0.000
_refine_ls_structure_factor_coef Fsqd
_refine_ls_weighting_details 'w=1/[\s^2^(Fo^2^)+(0.0475P)^2^+0.5101P] where P=(Fo^2^+2Fc^2^)/3'
_refine_ls_weighting_scheme calc
_refine_ls_wR_factor_gt 0.0952
_refine_ls_wR_factor_ref 0.0979
_reflns_Friedel_coverage 0.000
_reflns_number_gt 6216
_reflns_number_total 6790
_reflns_threshold_expression 'I > 2\s(I)'
_cod_data_source_file jo6b01907_si_001.cif
_cod_data_source_block zhu207
_cod_original_cell_volume 1379.8(9)
_cod_database_code 4037280
_shelx_space_group_comment
; 
The symmetry employed for this shelxl refinement is uniquely defined 
by the following loop, which should always be used as a source of 
symmetry information in preference to the above space-group names. 
They are only intended as comments. 
;
_shelx_estimated_absorpt_t_min 0.985
_shelx_estimated_absorpt_t_max 0.990
_shelxl_version_number 2014-3

loop_
_space_group_symop_operation_xyz
'x, y, z'
'-x, -y, -z'

loop_
_atom_site_label
_atom_site_type_symbol
_atom_site_fract_x
_atom_site_fract_y
_atom_site_fract_z
_atom_site_U_iso_or_equiv
_atom_site_adp_type
_atom_site_occupancy
_atom_site_site_symmetry_order
_atom_site_calc_flag
_atom_site_refinement_flags_posn
_atom_site_refinement_flags_adp
C1 C 0.19600(11) 0.34982(10) 0.33074(8) 0.0198(2) Uani 1 1 d . .
H1 H 0.1451 0.3999 0.3670 0.024 Uiso 1 1 calc R U
C2 C 0.27062(11) 0.22805(10) 0.39643(9) 0.0221(2) Uani 1 1 d . .
H2 H 0.2700 0.1956 0.4770 0.027 Uiso 1 1 calc R U
C3 C 0.34596(11) 0.15384(10) 0.34461(9) 0.0221(2) Uani 1 1 d . .
H3 H 0.3967 0.0708 0.3894 0.027 Uiso 1 1 calc R U
C4 C 0.34636(11) 0.20232(10) 0.22642(9) 0.0234(2) Uani 1 1 d . .
H4 H 0.3978 0.1520 0.1905 0.028 Uiso 1 1 calc R U
C5 C 0.27201(11) 0.32387(10) 0.16054(9) 0.0201(2) Uani 1 1 d . .
H5 H 0.2732 0.3561 0.0800 0.024 Uiso 1 1 calc R U
C6 C 0.19531(10) 0.39906(9) 0.21221(8) 0.01586(18) Uani 1 1 d . .
C7 C 0.11631(10) 0.52740(9) 0.14156(8) 0.01530(18) Uani 1 1 d . .
C8 C 0.02875(9) 0.61613(9) 0.17203(8) 0.01431(18) Uani 1 1 d . .
C9 C -0.11192(10) 0.83350(9) 0.05199(8) 0.01626(18) Uani 1 1 d . .
C10 C -0.09235(10) 0.91184(9) 0.09805(8) 0.01768(19) Uani 1 1 d . .
H10 H -0.0135 0.8894 0.1418 0.021 Uiso 1 1 calc R U
C11 C -0.18877(10) 1.02377(9) 0.07996(8) 0.01881(19) Uani 1 1 d . .
H11 H -0.1762 1.0777 0.1116 0.023 Uiso 1 1 calc R U
C12 C -0.30393(10) 1.05596(9) 0.01499(8) 0.01869(19) Uani 1 1 d . .
C13 C -0.32155(11) 0.97722(10) -0.03237(9) 0.0219(2) Uani 1 1 d . .
H13 H -0.3993 1.0000 -0.0775 0.026 Uiso 1 1 calc R U
C14 C -0.22602(11) 0.86612(10) -0.01375(9) 0.0210(2) Uani 1 1 d . .
H14 H -0.2382 0.8123 -0.0456 0.025 Uiso 1 1 calc R U
C15 C -0.37891(13) 1.25745(11) 0.01929(13) 0.0348(3) Uani 1 1 d . .
H15A H -0.3657 1.2233 0.1013 0.052 Uiso 1 1 calc R U
H15B H -0.4562 1.3307 -0.0046 0.052 Uiso 1 1 calc R U
H15C H -0.2959 1.2845 -0.0218 0.052 Uiso 1 1 calc R U
C16 C -0.33645(11) 0.45021(10) 0.39748(9) 0.0204(2) Uani 1 1 d . .
H16 H -0.3342 0.4480 0.4704 0.025 Uiso 1 1 calc R U
C17 C -0.42945(11) 0.39422(11) 0.37699(9) 0.0245(2) Uani 1 1 d . .
H17 H -0.4905 0.3542 0.4359 0.029 Uiso 1 1 calc R U
C18 C -0.43381(11) 0.39631(10) 0.27078(9) 0.0232(2) Uani 1 1 d . .
H18 H -0.4975 0.3580 0.2569 0.028 Uiso 1 1 calc R U
C19 C -0.34395(11) 0.45504(10) 0.18505(9) 0.0228(2) Uani 1 1 d . .
H19 H -0.3462 0.4563 0.1125 0.027 Uiso 1 1 calc R U
C20 C -0.25080(10) 0.51193(10) 0.20463(9) 0.0198(2) Uani 1 1 d . .
H20 H -0.1904 0.5522 0.1453 0.024 Uiso 1 1 calc R U
C21 C -0.24570(9) 0.51012(9) 0.31135(8) 0.01543(18) Uani 1 1 d . .
C22 C -0.14904(9) 0.56848(9) 0.33711(8) 0.01459(18) Uani 1 1 d . .
C23 C -0.03284(9) 0.61083(8) 0.28027(8) 0.01388(18) Uani 1 1 d . .
C24 C 0.12739(10) 0.71340(9) 0.33063(8) 0.01540(18) Uani 1 1 d . .
C25 C 0.10657(10) 0.81920(10) 0.35362(9) 0.0205(2) Uani 1 1 d . .
H25 H 0.0185 0.8526 0.3754 0.025 Uiso 1 1 calc R U
C26 C 0.21563(11) 0.87471(10) 0.34428(10) 0.0229(2) Uani 1 1 d . .
H26 H 0.2025 0.9464 0.3601 0.027 Uiso 1 1 calc R U
C27 C 0.34531(10) 0.82572(9) 0.31158(8) 0.01827(19) Uani 1 1 d . .
C28 C 0.36531(10) 0.72086(9) 0.28784(8) 0.01749(19) Uani 1 1 d . .
H28 H 0.4530 0.6883 0.2647 0.021 Uiso 1 1 calc R U
C29 C 0.25549(10) 0.66394(9) 0.29827(8) 0.01666(19) Uani 1 1 d . .
H29 H 0.2685 0.5917 0.2833 0.020 Uiso 1 1 calc R U
C30 C 0.58352(11) 0.83007(10) 0.29152(10) 0.0240(2) Uani 1 1 d . .
H30A H 0.6055 0.7438 0.3535 0.036 Uiso 1 1 calc R U
H30B H 0.6451 0.8808 0.2939 0.036 Uiso 1 1 calc R U
H30C H 0.5948 0.8255 0.2183 0.036 Uiso 1 1 calc R U
C41 C 0.84536(15) 0.10765(12) 0.34040(11) 0.0359(3) Uani 1 1 d . .
C42 C 0.93586(16) 0.18961(14) 0.33104(14) 0.0440(3) Uani 1 1 d . .
H42A H 1.0175 0.1378 0.3767 0.066 Uiso 1 1 calc R U
H42B H 0.8882 0.2521 0.3589 0.066 Uiso 1 1 calc R U
H42C H 0.9629 0.2342 0.2512 0.066 Uiso 1 1 calc R U
N1 N 0.12087(9) 0.57824(8) 0.02503(7) 0.01874(17) Uani 1 1 d . .
N2 N 0.04210(9) 0.69280(8) -0.01780(7) 0.01948(18) Uani 1 1 d . .
N3 N -0.01422(8) 0.71734(8) 0.07075(7) 0.01594(16) Uani 1 1 d . .
N4 N -0.16760(8) 0.58981(8) 0.43224(7) 0.01646(17) Uani 1 1 d . .
N5 N -0.07020(8) 0.64231(8) 0.43711(7) 0.01685(17) Uani 1 1 d . .
N6 N 0.01317(8) 0.65542(7) 0.34570(7) 0.01468(16) Uani 1 1 d . .
N41 N 0.77564(16) 0.04289(13) 0.34658(13) 0.0526(3) Uani 1 1 d . .
O1 O -0.40633(8) 1.16145(7) -0.00557(7) 0.02447(17) Uani 1 1 d . .
O2 O 0.44493(7) 0.88865(7) 0.30443(7) 0.02348(17) Uani 1 1 d . .

loop_
_atom_site_aniso_label
_atom_site_aniso_U_11
_atom_site_aniso_U_22
_atom_site_aniso_U_33
_atom_site_aniso_U_23
_atom_site_aniso_U_13
_atom_site_aniso_U_12
C1 0.0224(5) 0.0189(5) 0.0180(5) -0.0094(4) 0.0024(4) -0.0025(4)
C2 0.0259(5) 0.0201(5) 0.0181(5) -0.0069(4) -0.0009(4) -0.0037(4)
C3 0.0247(5) 0.0157(4) 0.0260(5) -0.0091(4) -0.0050(4) -0.0020(4)
C4 0.0266(5) 0.0208(5) 0.0276(5) -0.0163(4) -0.0028(4) -0.0004(4)
C5 0.0241(5) 0.0206(5) 0.0195(5) -0.0126(4) -0.0009(4) -0.0035(4)
C6 0.0159(4) 0.0161(4) 0.0181(4) -0.0091(4) 0.0007(3) -0.0048(3)
C7 0.0157(4) 0.0175(4) 0.0151(4) -0.0085(4) 0.0019(3) -0.0058(3)
C8 0.0147(4) 0.0152(4) 0.0138(4) -0.0063(3) -0.0001(3) -0.0046(3)
C9 0.0177(4) 0.0153(4) 0.0135(4) -0.0046(3) 0.0007(3) -0.0034(3)
C10 0.0174(4) 0.0186(4) 0.0161(4) -0.0061(4) -0.0018(3) -0.0043(4)
C11 0.0208(5) 0.0176(4) 0.0188(4) -0.0082(4) 0.0001(4) -0.0052(4)
C12 0.0173(4) 0.0159(4) 0.0188(4) -0.0044(4) 0.0011(4) -0.0034(3)
C13 0.0205(5) 0.0217(5) 0.0215(5) -0.0067(4) -0.0059(4) -0.0035(4)
C14 0.0242(5) 0.0206(5) 0.0200(5) -0.0093(4) -0.0046(4) -0.0049(4)
C15 0.0266(6) 0.0226(5) 0.0580(8) -0.0216(6) -0.0040(5) -0.0002(4)
C16 0.0212(5) 0.0237(5) 0.0163(4) -0.0079(4) 0.0019(4) -0.0073(4)
C17 0.0235(5) 0.0278(5) 0.0225(5) -0.0088(4) 0.0048(4) -0.0127(4)
C18 0.0210(5) 0.0250(5) 0.0272(5) -0.0123(4) -0.0004(4) -0.0094(4)
C19 0.0238(5) 0.0282(5) 0.0210(5) -0.0133(4) 0.0003(4) -0.0086(4)
C20 0.0195(5) 0.0240(5) 0.0175(4) -0.0092(4) 0.0026(4) -0.0083(4)
C21 0.0140(4) 0.0149(4) 0.0165(4) -0.0066(3) -0.0004(3) -0.0017(3)
C22 0.0147(4) 0.0143(4) 0.0129(4) -0.0054(3) -0.0002(3) -0.0008(3)
C23 0.0144(4) 0.0129(4) 0.0137(4) -0.0060(3) -0.0013(3) -0.0009(3)
C24 0.0158(4) 0.0161(4) 0.0143(4) -0.0061(3) -0.0018(3) -0.0034(3)
C25 0.0166(4) 0.0200(5) 0.0271(5) -0.0136(4) -0.0007(4) -0.0006(4)
C26 0.0207(5) 0.0185(5) 0.0335(6) -0.0155(4) -0.0024(4) -0.0018(4)
C27 0.0175(4) 0.0156(4) 0.0200(5) -0.0053(4) -0.0031(4) -0.0041(3)
C28 0.0158(4) 0.0175(4) 0.0176(4) -0.0071(4) 0.0005(3) -0.0023(3)
C29 0.0183(4) 0.0164(4) 0.0161(4) -0.0083(4) -0.0002(3) -0.0029(3)
C30 0.0166(5) 0.0249(5) 0.0299(5) -0.0107(4) -0.0001(4) -0.0059(4)
C41 0.0442(7) 0.0250(6) 0.0334(6) -0.0122(5) 0.0001(5) 0.0002(5)
C42 0.0408(8) 0.0356(7) 0.0567(9) -0.0230(7) -0.0050(6) -0.0023(6)
N1 0.0215(4) 0.0197(4) 0.0155(4) -0.0085(3) 0.0018(3) -0.0045(3)
N2 0.0228(4) 0.0209(4) 0.0149(4) -0.0086(3) 0.0024(3) -0.0045(3)
N3 0.0181(4) 0.0168(4) 0.0129(4) -0.0065(3) 0.0008(3) -0.0042(3)
N4 0.0159(4) 0.0182(4) 0.0151(4) -0.0078(3) -0.0003(3) -0.0022(3)
N5 0.0160(4) 0.0200(4) 0.0146(4) -0.0085(3) 0.0014(3) -0.0026(3)
N6 0.0147(4) 0.0160(4) 0.0138(4) -0.0077(3) 0.0001(3) -0.0019(3)
N41 0.0657(9) 0.0385(7) 0.0562(8) -0.0217(6) 0.0063(7) -0.0167(6)
O1 0.0190(4) 0.0184(3) 0.0332(4) -0.0099(3) -0.0024(3) -0.0005(3)
O2 0.0170(3) 0.0188(3) 0.0363(4) -0.0125(3) -0.0024(3) -0.0047(3)

loop_
_atom_type_symbol
_atom_type_description
_atom_type_scat_dispersion_real
_atom_type_scat_dispersion_imag
_atom_type_scat_source
C C 0.0033 0.0016 'International Tables Vol C Tables 4.2.6.8 and 6.1.1.4'
H H 0.0000 0.0000 'International Tables Vol C Tables 4.2.6.8 and 6.1.1.4'
N N 0.0061 0.0033 'International Tables Vol C Tables 4.2.6.8 and 6.1.1.4'
O O 0.0106 0.0060 'International Tables Vol C Tables 4.2.6.8 and 6.1.1.4'

loop_
_geom_angle_atom_site_label_1
_geom_angle_atom_site_label_2
_geom_angle_atom_site_label_3
_geom_angle
C2 C1 C6 120.71(9)
C2 C1 H1 119.6
C6 C1 H1 119.6
C3 C2 C1 120.29(10)
C3 C2 H2 119.9
C1 C2 H2 119.9
C2 C3 C4 119.42(10)
C2 C3 H3 120.3
C4 C3 H3 120.3
C5 C4 C3 120.46(9)
C5 C4 H4 119.8
C3 C4 H4 119.8
C4 C5 C6 120.45(10)
C4 C5 H5 119.8
C6 C5 H5 119.8
C1 C6 C5 118.67(9)
C1 C6 C7 121.38(8)
C5 C6 C7 119.95(9)
N1 C7 C8 107.82(8)
N1 C7 C6 121.41(8)
C8 C7 C6 130.77(9)
N3 C8 C7 104.55(8)
N3 C8 C23 121.27(8)
C7 C8 C23 133.43(9)
C10 C9 C14 120.72(9)
C10 C9 N3 120.51(9)
C14 C9 N3 118.77(9)
C9 C10 C11 119.85(9)
C9 C10 H10 120.1
C11 C10 H10 120.1
C10 C11 C12 119.48(9)
C10 C11 H11 120.3
C12 C11 H11 120.3
O1 C12 C11 124.32(9)
O1 C12 C13 115.53(9)
C11 C12 C13 120.15(9)
C14 C13 C12 120.13(10)
C14 C13 H13 119.9
C12 C13 H13 119.9
C13 C14 C9 119.66(9)
C13 C14 H14 120.2
C9 C14 H14 120.2
O1 C15 H15A 109.5
O1 C15 H15B 109.5
H15A C15 H15B 109.5
O1 C15 H15C 109.5
H15A C15 H15C 109.5
H15B C15 H15C 109.5
C17 C16 C21 120.60(10)
C17 C16 H16 119.7
C21 C16 H16 119.7
C16 C17 C18 120.45(10)
C16 C17 H17 119.8
C18 C17 H17 119.8
C17 C18 C19 119.36(10)
C17 C18 H18 120.3
C19 C18 H18 120.3
C18 C19 C20 120.60(10)
C18 C19 H19 119.7
C20 C19 H19 119.7
C19 C20 C21 120.37(9)
C19 C20 H20 119.8
C21 C20 H20 119.8
C20 C21 C16 118.62(9)
C20 C21 C22 122.77(9)
C16 C21 C22 118.61(9)
N4 C22 C23 107.85(8)
N4 C22 C21 120.38(8)
C23 C22 C21 131.76(9)
N6 C23 C22 104.53(8)
N6 C23 C8 125.02(8)
C22 C23 C8 130.38(9)
C29 C24 C25 120.90(9)
C29 C24 N6 121.43(9)
C25 C24 N6 117.63(9)
C26 C25 C24 119.29(9)
C26 C25 H25 120.4
C24 C25 H25 120.4
C25 C26 C27 120.31(9)
C25 C26 H26 119.8
C27 C26 H26 119.8
O2 C27 C28 124.61(9)
O2 C27 C26 115.20(9)
C28 C27 C26 120.19(9)
C27 C28 C29 119.56(9)
C27 C28 H28 120.2
C29 C28 H28 120.2
C24 C29 C28 119.74(9)
C24 C29 H29 120.1
C28 C29 H29 120.1
O2 C30 H30A 109.5
O2 C30 H30B 109.5
H30A C30 H30B 109.5
O2 C30 H30C 109.5
H30A C30 H30C 109.5
H30B C30 H30C 109.5
N41 C41 C42 178.96(16)
C41 C42 H42A 109.5
C41 C42 H42B 109.5
H42A C42 H42B 109.5
C41 C42 H42C 109.5
H42A C42 H42C 109.5
H42B C42 H42C 109.5
N2 N1 C7 109.66(8)
N1 N2 N3 107.30(8)
N2 N3 C8 110.66(8)
N2 N3 C9 120.90(8)
C8 N3 C9 128.31(8)
N5 N4 C22 109.49(8)
N4 N5 N6 107.77(8)
N5 N6 C23 110.36(8)
N5 N6 C24 118.44(8)
C23 N6 C24 131.18(8)
C12 O1 C15 116.95(9)
C27 O2 C30 117.55(8)

loop_
_geom_bond_atom_site_label_1
_geom_bond_atom_site_label_2
_geom_bond_distance
C1 C2 1.3935(14)
C1 C6 1.3967(14)
C1 H1 0.9500
C2 C3 1.3898(15)
C2 H2 0.9500
C3 C4 1.3931(16)
C3 H3 0.9500
C4 C5 1.3913(15)
C4 H4 0.9500
C5 C6 1.4017(14)
C5 H5 0.9500
C6 C7 1.4741(14)
C7 N1 1.3706(13)
C7 C8 1.3862(13)
C8 N3 1.3670(12)
C8 C23 1.4632(13)
C9 C10 1.3863(14)
C9 C14 1.3924(14)
C9 N3 1.4369(13)
C10 C11 1.3956(14)
C10 H10 0.9500
C11 C12 1.3964(14)
C11 H11 0.9500
C12 O1 1.3686(12)
C12 C13 1.3968(15)
C13 C14 1.3828(15)
C13 H13 0.9500
C14 H14 0.9500
C15 O1 1.4238(15)
C15 H15A 0.9800
C15 H15B 0.9800
C15 H15C 0.9800
C16 C17 1.3890(15)
C16 C21 1.4044(14)
C16 H16 0.9500
C17 C18 1.3913(16)
C17 H17 0.9500
C18 C19 1.3915(15)
C18 H18 0.9500
C19 C20 1.3925(14)
C19 H19 0.9500
C20 C21 1.4006(14)
C20 H20 0.9500
C21 C22 1.4751(13)
C22 N4 1.3691(13)
C22 C23 1.3867(13)
C23 N6 1.3680(12)
C24 C29 1.3879(14)
C24 C25 1.3974(14)
C24 N6 1.4337(12)
C25 C26 1.3834(15)
C25 H25 0.9500
C26 C27 1.4003(15)
C26 H26 0.9500
C27 O2 1.3661(12)
C27 C28 1.3933(14)
C28 C29 1.3978(14)
C28 H28 0.9500
C29 H29 0.9500
C30 O2 1.4323(13)
C30 H30A 0.9800
C30 H30B 0.9800
C30 H30C 0.9800
C41 N41 1.139(2)
C41 C42 1.453(2)
C42 H42A 0.9800
C42 H42B 0.9800
C42 H42C 0.9800
N1 N2 1.3137(13)
N2 N3 1.3544(12)
N4 N5 1.3092(12)
N5 N6 1.3516(11)

loop_
_geom_torsion_atom_site_label_1
_geom_torsion_atom_site_label_2
_geom_torsion_atom_site_label_3
_geom_torsion_atom_site_label_4
_geom_torsion
C6 C1 C2 C3 0.19(16)
C1 C2 C3 C4 0.08(16)
C2 C3 C4 C5 -0.07(16)
C3 C4 C5 C6 -0.20(16)
C2 C1 C6 C5 -0.45(15)
C2 C1 C6 C7 179.66(9)
C4 C5 C6 C1 0.46(15)
C4 C5 C6 C7 -179.65(9)
C1 C6 C7 N1 176.76(9)
C5 C6 C7 N1 -3.13(14)
C1 C6 C7 C8 -3.64(16)
C5 C6 C7 C8 176.47(10)
N1 C7 C8 N3 -0.52(10)
C6 C7 C8 N3 179.84(9)
N1 C7 C8 C23 169.24(10)
C6 C7 C8 C23 -10.40(18)
C14 C9 C10 C11 0.94(15)
N3 C9 C10 C11 -179.42(9)
C9 C10 C11 C12 -0.30(15)
C10 C11 C12 O1 178.24(9)
C10 C11 C12 C13 -0.63(15)
O1 C12 C13 C14 -178.03(9)
C11 C12 C13 C14 0.93(15)
C12 C13 C14 C9 -0.30(16)
C10 C9 C14 C13 -0.64(15)
N3 C9 C14 C13 179.71(9)
C21 C16 C17 C18 0.20(16)
C16 C17 C18 C19 0.04(17)
C17 C18 C19 C20 -0.33(17)
C18 C19 C20 C21 0.39(16)
C19 C20 C21 C16 -0.15(15)
C19 C20 C21 C22 179.84(9)
C17 C16 C21 C20 -0.14(15)
C17 C16 C21 C22 179.86(9)
C20 C21 C22 N4 165.25(9)
C16 C21 C22 N4 -14.75(13)
C20 C21 C22 C23 -14.44(16)
C16 C21 C22 C23 165.56(10)
N4 C22 C23 N6 0.29(10)
C21 C22 C23 N6 -179.99(9)
N4 C22 C23 C8 -176.72(9)
C21 C22 C23 C8 3.00(17)
N3 C8 C23 N6 -91.19(12)
C7 C8 C23 N6 100.42(13)
N3 C8 C23 C22 85.27(13)
C7 C8 C23 C22 -83.12(15)
C29 C24 C25 C26 -0.24(15)
N6 C24 C25 C26 177.54(9)
C24 C25 C26 C27 0.31(16)
C25 C26 C27 O2 179.56(9)
C25 C26 C27 C28 0.22(16)
O2 C27 C28 C29 179.91(9)
C26 C27 C28 C29 -0.81(15)
C25 C24 C29 C28 -0.35(14)
N6 C24 C29 C28 -178.05(8)
C27 C28 C29 C24 0.87(14)
C8 C7 N1 N2 0.30(11)
C6 C7 N1 N2 179.98(8)
C7 N1 N2 N3 0.06(11)
N1 N2 N3 C8 -0.41(11)
N1 N2 N3 C9 -176.67(8)
C7 C8 N3 N2 0.58(10)
C23 C8 N3 N2 -170.74(8)
C7 C8 N3 C9 176.49(9)
C23 C8 N3 C9 5.17(15)
C10 C9 N3 N2 -126.51(10)
C14 C9 N3 N2 53.14(13)
C10 C9 N3 C8 57.95(14)
C14 C9 N3 C8 -122.40(11)
C23 C22 N4 N5 -0.05(10)
C21 C22 N4 N5 -179.80(8)
C22 N4 N5 N6 -0.22(10)
N4 N5 N6 C23 0.42(10)
N4 N5 N6 C24 178.85(8)
C22 C23 N6 N5 -0.43(10)
C8 C23 N6 N5 176.78(8)
C22 C23 N6 C24 -178.59(9)
C8 C23 N6 C24 -1.38(15)
C29 C24 N6 N5 136.86(9)
C25 C24 N6 N5 -40.91(12)
C29 C24 N6 C23 -45.10(14)
C25 C24 N6 C23 137.13(10)
C11 C12 O1 C15 14.40(15)
C13 C12 O1 C15 -166.68(10)
C28 C27 O2 C30 -11.61(14)
C26 C27 O2 C30 169.08(9)
